data_7213303
loop_
_publ_author_name
'Hammer, Kristin'
'Wang, Jing'
'Falck-Pedersen, Mette Lene'
'R\/omming, Christian'
'Undheim, Kjell'

_publ_section_title
;
 Stereoselectivity in the synthesis of conformationally constrained
 vicinally dihydroxylated cyclic \a-amino acids
;
_journal_issue 11
_journal_name_full 'Journal of the Chemical Society, Perkin Transactions 1'
_journal_page_first 1691
_journal_paper_doi 10.1039/b001779p
_journal_year 2000
_chemical_formula_moiety C16H28N2O4
_chemical_formula_sum 'C16 H28 N2 O4'
_chemical_formula_weight 312.40
_chemical_name_systematic
; 
 ? 
;
_space_group_IT_number 4
_symmetry_space_group_name_Hall 'P 2yb'
_symmetry_space_group_name_H-M 'P 1 21 1'
_atom_sites_solution_hydrogens geom
_atom_sites_solution_primary direct
_atom_sites_solution_secondary difmap
_audit_creation_method SHELXL-97
_cell_angle_alpha 90.00
_cell_angle_beta 109.0130(10)
_cell_angle_gamma 90.00
_cell_formula_units_Z 2
_cell_length_a 9.7253(2)
_cell_length_b 8.7384(2)
_cell_length_c 10.9031(2)
_cell_measurement_temperature 150(2)
_cell_volume 876.03(3)
_computing_structure_refinement 'SHELXL-97 (Sheldrick, 1997)'
_computing_structure_solution 'SHELXS-97 (Sheldrick, 1990)'
_diffrn_ambient_temperature 150(2)
_diffrn_measured_fraction_theta_full 0.998
_diffrn_measured_fraction_theta_max 0.998
_diffrn_radiation_monochromator graphite
_diffrn_radiation_source 'fine-focus sealed tube'
_diffrn_radiation_type MoK\a
_diffrn_radiation_wavelength 0.71073
_diffrn_reflns_av_R_equivalents 0.0538
_diffrn_reflns_av_sigmaI/netI 0.0565
_diffrn_reflns_limit_h_max 11
_diffrn_reflns_limit_h_min -11
_diffrn_reflns_limit_k_max 10
_diffrn_reflns_limit_k_min -10
_diffrn_reflns_limit_l_max 12
_diffrn_reflns_limit_l_min -12
_diffrn_reflns_number 7818
_diffrn_reflns_theta_full 24.71
_diffrn_reflns_theta_max 24.71
_diffrn_reflns_theta_min 2.44
_exptl_absorpt_coefficient_mu 0.085
_exptl_absorpt_correction_type SADABS
_exptl_crystal_density_diffrn 1.184
_exptl_crystal_density_method 'not measured'
_exptl_crystal_F_000 340
_exptl_crystal_size_max 0.8
_exptl_crystal_size_mid 0.2
_exptl_crystal_size_min 0.1
_refine_diff_density_max 0.244
_refine_diff_density_min -0.269
_refine_diff_density_rms 0.045
_refine_ls_abs_structure_details 'Flack H D (1983), Acta Cryst. A39, 876-881'
_refine_ls_abs_structure_Flack -1.8(17)
_refine_ls_extinction_method none
_refine_ls_goodness_of_fit_ref 1.084
_refine_ls_hydrogen_treatment mixed
_refine_ls_matrix_type full
_refine_ls_number_parameters 311
_refine_ls_number_reflns 2953
_refine_ls_number_restraints 1
_refine_ls_restrained_S_all 1.084
_refine_ls_R_factor_all 0.0659
_refine_ls_R_factor_gt 0.0600
_refine_ls_shift/su_max 0.038
_refine_ls_shift/su_mean 0.007
_refine_ls_structure_factor_coef Fsqd
_refine_ls_weighting_details 'calc w=1/[\s^2^(Fo^2^)+(0.1200P)^2^+0.1400P] where P=(Fo^2^+2Fc^2^)/3'
_refine_ls_weighting_scheme calc
_refine_ls_wR_factor_gt 0.1684
_refine_ls_wR_factor_ref 0.1777
_reflns_number_gt 2632
_reflns_number_total 2953
_reflns_threshold_expression >2sigma(I)
_cod_data_source_file b001779psup1.cif
_cod_data_source_block 13
_cod_original_sg_symbol_H-M P2(1)
_cod_database_code 7213303

loop_
_symmetry_equiv_pos_as_xyz
'x, y, z'
'-x, y+1/2, -z'

loop_
_atom_site_label
_atom_site_type_symbol
_atom_site_fract_x
_atom_site_fract_y
_atom_site_fract_z
_atom_site_U_iso_or_equiv
_atom_site_adp_type
_atom_site_occupancy
_atom_site_symmetry_multiplicity
_atom_site_calc_flag
O1 O 0.0645(3) -0.2587(3) 0.2113(2) 0.0340(6) Uani 1 1 d
O2 O -0.0124(3) 0.3506(3) 0.1938(2) 0.0303(6) Uani 1 1 d
O3 O 0.3787(3) 0.2338(3) 0.0008(2) 0.0323(6) Uani 1 1 d
O4 O 0.4374(2) 0.4039(3) 0.2353(2) 0.0302(6) Uani 1 1 d
N1 N 0.1649(3) -0.0233(3) 0.2122(3) 0.0272(7) Uani 1 1 d
N2 N -0.1081(3) 0.1145(3) 0.2051(3) 0.0270(6) Uani 1 1 d
C1 C 0.1525(4) 0.1447(4) 0.2142(3) 0.0245(7) Uani 1 1 d
C2 C 0.0574(4) -0.1030(4) 0.2129(3) 0.0260(7) Uani 1 1 d
C3 C -0.0895(3) -0.0519(3) 0.2153(3) 0.0253(7) Uani 1 1 d
H3A H -0.165(4) -0.099(5) 0.142(4) 0.026(9) Uiso 1 1 d
C4 C -0.0007(3) 0.1952(3) 0.2037(3) 0.0231(7) Uani 1 1 d
C5 C 0.1980(5) -0.3229(5) 0.2064(6) 0.0478(11) Uani 1 1 d
H5A H 0.190(5) -0.426(7) 0.204(5) 0.047(13) Uiso 1 1 d
H5B H 0.281(7) -0.289(7) 0.275(5) 0.070(17) Uiso 1 1 d
H5C H 0.220(9) -0.301(9) 0.131(8) 0.11(3) Uiso 1 1 d
C6 C -0.1203(4) -0.1131(4) 0.3384(3) 0.0307(8) Uani 1 1 d
H6A H -0.120(4) -0.221(6) 0.333(3) 0.031(10) Uiso 1 1 d
C7 C -0.0056(5) -0.0618(6) 0.4630(4) 0.0460(10) Uani 1 1 d
H7A H -0.034(5) -0.102(6) 0.541(5) 0.052(13) Uiso 1 1 d
H7B H -0.004(5) 0.054(6) 0.466(4) 0.044(12) Uiso 1 1 d
H7C H 0.098(5) -0.103(6) 0.467(4) 0.048(12) Uiso 1 1 d
C8 C -0.2721(5) -0.0689(5) 0.3362(5) 0.0423(10) Uani 1 1 d
H8A H -0.300(4) -0.113(5) 0.415(4) 0.038(11) Uiso 1 1 d
H8B H -0.344(5) -0.077(6) 0.256(5) 0.048(13) Uiso 1 1 d
H8C H -0.273(5) 0.043(7) 0.362(5) 0.055(14) Uiso 1 1 d
C9 C -0.1537(4) 0.4139(4) 0.1763(4) 0.0330(8) Uani 1 1 d
H9A H -0.138(4) 0.530(5) 0.180(3) 0.025(9) Uiso 1 1 d
H9B H -0.189(4) 0.378(5) 0.240(4) 0.027(9) Uiso 1 1 d
H9C H -0.226(4) 0.384(5) 0.092(4) 0.026(9) Uiso 1 1 d
C10 C 0.1945(3) 0.2097(4) 0.0993(3) 0.0243(7) Uani 1 1 d
H10A H 0.132(4) 0.178(5) 0.022(4) 0.029(9) Uiso 1 1 d
H10B H 0.182(4) 0.327(5) 0.095(4) 0.030(10) Uiso 1 1 d
C11 C 0.3526(4) 0.1745(4) 0.1133(3) 0.0261(7) Uani 1 1 d
H11A H 0.365(3) 0.057(4) 0.115(3) 0.013(8) Uiso 1 1 d
C12 C 0.4553(3) 0.2411(4) 0.2392(3) 0.0259(7) Uani 1 1 d
H12A H 0.564(4) 0.216(4) 0.251(3) 0.015(7) Uiso 1 1 d
C13 C 0.4194(4) 0.1696(4) 0.3535(3) 0.0287(7) Uani 1 1 d
H13A H 0.489(4) 0.216(4) 0.439(3) 0.025(9) Uiso 1 1 d
H13B H 0.432(4) 0.053(5) 0.347(4) 0.033(10) Uiso 1 1 d
C14 C 0.2614(4) 0.2043(4) 0.3439(3) 0.0274(7) Uani 1 1 d
H14A H 0.247(4) 0.316(5) 0.346(3) 0.025(9) Uiso 1 1 d
H14B H 0.234(5) 0.161(5) 0.415(4) 0.043(11) Uiso 1 1 d
C15 C 0.5002(5) 0.1634(6) -0.0222(4) 0.0399(9) Uani 1 1 d
H15A H 0.510(5) 0.216(5) -0.098(4) 0.044(11) Uiso 1 1 d
H15B H 0.476(5) 0.059(6) -0.043(4) 0.038(11) Uiso 1 1 d
H15C H 0.592(5) 0.163(5) 0.051(4) 0.037(10) Uiso 1 1 d
C16 C 0.5404(4) 0.4811(5) 0.3386(4) 0.0390(9) Uani 1 1 d
H16A H 0.538(5) 0.582(6) 0.320(4) 0.037(11) Uiso 1 1 d
H16B H 0.644(6) 0.446(6) 0.352(5) 0.050(13) Uiso 1 1 d
H16C H 0.525(5) 0.464(6) 0.415(5) 0.045(12) Uiso 1 1 d

loop_
_atom_site_aniso_label
_atom_site_aniso_U_11
_atom_site_aniso_U_22
_atom_site_aniso_U_33
_atom_site_aniso_U_23
_atom_site_aniso_U_13
_atom_site_aniso_U_12
O1 0.0301(12) 0.0216(12) 0.0497(14) -0.0003(11) 0.0122(11) 0.0009(10)
O2 0.0306(12) 0.0188(12) 0.0443(14) 0.0030(10) 0.0161(11) 0.0047(9)
O3 0.0327(13) 0.0374(14) 0.0298(11) 0.0016(10) 0.0142(10) 0.0035(10)
O4 0.0274(12) 0.0270(13) 0.0320(12) 0.0014(10) 0.0041(9) -0.0037(10)
N1 0.0275(15) 0.0217(14) 0.0321(15) -0.0020(11) 0.0093(11) 0.0025(12)
N2 0.0278(15) 0.0233(14) 0.0289(13) 0.0029(11) 0.0080(11) 0.0012(12)
C1 0.0284(17) 0.0177(16) 0.0271(15) 0.0011(12) 0.0088(13) -0.0008(12)
C2 0.0286(17) 0.0168(16) 0.0295(17) -0.0024(12) 0.0052(13) 0.0031(13)
C3 0.0246(16) 0.0193(16) 0.0285(17) 0.0008(12) 0.0039(14) -0.0017(13)
C4 0.0284(17) 0.0174(16) 0.0233(15) 0.0014(11) 0.0081(13) 0.0016(13)
C5 0.038(2) 0.019(2) 0.088(4) -0.003(2) 0.023(2) 0.0079(17)
C6 0.0302(17) 0.0237(19) 0.0390(19) 0.0058(14) 0.0125(14) 0.0037(14)
C7 0.044(2) 0.060(3) 0.033(2) 0.0047(18) 0.0120(18) -0.006(2)
C8 0.037(2) 0.045(2) 0.049(2) 0.0123(19) 0.0202(19) 0.0041(18)
C9 0.0337(19) 0.0215(19) 0.045(2) 0.0058(16) 0.0147(17) 0.0050(15)
C10 0.0246(16) 0.0249(18) 0.0210(15) -0.0013(12) 0.0040(12) 0.0015(13)
C11 0.0274(16) 0.0239(16) 0.0277(16) 0.0013(12) 0.0100(13) 0.0006(13)
C12 0.0224(16) 0.0251(17) 0.0294(15) -0.0006(14) 0.0075(13) 0.0013(13)
C13 0.0286(17) 0.0277(17) 0.0272(16) 0.0032(13) 0.0057(13) 0.0015(14)
C14 0.0317(17) 0.0266(18) 0.0244(15) 0.0011(13) 0.0097(13) -0.0025(14)
C15 0.0331(19) 0.049(2) 0.040(2) 0.0007(18) 0.0148(17) 0.0016(18)
C16 0.038(2) 0.040(2) 0.037(2) -0.0088(17) 0.0096(16) -0.0033(17)

loop_
_atom_type_symbol
_atom_type_description
_atom_type_scat_dispersion_real
_atom_type_scat_dispersion_imag
_atom_type_scat_source
C C 0.0033 0.0016 'International Tables Vol C Tables 4.2.6.8 and 6.1.1.4'
H H 0.0000 0.0000 'International Tables Vol C Tables 4.2.6.8 and 6.1.1.4'
N N 0.0061 0.0033 'International Tables Vol C Tables 4.2.6.8 and 6.1.1.4'
O O 0.0106 0.0060 'International Tables Vol C Tables 4.2.6.8 and 6.1.1.4'

loop_
_geom_angle_atom_site_label_1
_geom_angle_atom_site_label_2
_geom_angle_atom_site_label_3
_geom_angle
C2 O1 C5 116.2(3)
C4 O2 C9 116.4(3)
C11 O3 C15 112.6(3)
C16 O4 C12 113.7(3)
C2 N1 C1 118.6(3)
C4 N2 C3 118.2(3)
N1 C1 C4 111.8(3)
N1 C1 C10 108.0(3)
C4 C1 C10 110.1(2)
N1 C1 C14 108.2(3)
C4 C1 C14 109.3(3)
C10 C1 C14 109.4(3)
N1 C2 O1 120.5(3)
N1 C2 C3 129.1(3)
O1 C2 C3 110.4(3)
N2 C3 C2 112.8(3)
N2 C3 C6 110.6(3)
C2 C3 C6 111.3(3)
N2 C3 H3A 108(2)
C2 C3 H3A 109(2)
C6 C3 H3A 104(2)
N2 C4 O2 120.6(3)
N2 C4 C1 129.0(3)
O2 C4 C1 110.4(3)
O1 C5 H5A 109(3)
O1 C5 H5B 113(3)
H5A C5 H5B 112(5)
O1 C5 H5C 115(5)
H5A C5 H5C 103(6)
H5B C5 H5C 104(6)
C7 C6 C8 111.5(3)
C7 C6 C3 112.2(3)
C8 C6 C3 110.9(3)
C7 C6 H6A 110(2)
C8 C6 H6A 106(2)
C3 C6 H6A 106(2)
C6 C7 H7A 109(3)
C6 C7 H7B 109(3)
H7A C7 H7B 108(4)
C6 C7 H7C 110(2)
H7A C7 H7C 111(4)
H7B C7 H7C 110(4)
C6 C8 H8A 114(2)
C6 C8 H8B 115(3)
H8A C8 H8B 115(4)
C6 C8 H8C 110(3)
H8A C8 H8C 95(4)
H8B C8 H8C 105(4)
O2 C9 H9A 105(2)
O2 C9 H9B 110(2)
H9A C9 H9B 113(3)
O2 C9 H9C 112(2)
H9A C9 H9C 111(3)
H9B C9 H9C 106(3)
C11 C10 C1 111.6(3)
C11 C10 H10A 112(2)
C1 C10 H10A 112(2)
C11 C10 H10B 108(2)
C1 C10 H10B 110(2)
H10A C10 H10B 104(3)
O3 C11 C12 112.8(3)
O3 C11 C10 107.2(3)
C12 C11 C10 110.9(3)
O3 C11 H11A 109.1(18)
C12 C11 H11A 108.7(18)
C10 C11 H11A 108.0(18)
O4 C12 C11 108.3(3)
O4 C12 C13 111.8(3)
C11 C12 C13 108.7(3)
O4 C12 H12A 108.8(19)
C11 C12 H12A 111.8(18)
C13 C12 H12A 107.5(17)
C12 C13 C14 110.6(3)
C12 C13 H13A 108(2)
C14 C13 H13A 109(2)
C12 C13 H13B 106(2)
C14 C13 H13B 109(2)
H13A C13 H13B 113(3)
C13 C14 C1 111.4(3)
C13 C14 H14A 110(2)
C1 C14 H14A 107(2)
C13 C14 H14B 113(2)
C1 C14 H14B 108(3)
H14A C14 H14B 107(3)
O3 C15 H15A 105(3)
O3 C15 H15B 107(3)
H15A C15 H15B 110(4)
O3 C15 H15C 117(2)
H15A C15 H15C 112(4)
H15B C15 H15C 106(4)
O4 C16 H16A 109(3)
O4 C16 H16B 113(3)
H16A C16 H16B 106(4)
O4 C16 H16C 112(3)
H16A C16 H16C 112(4)
H16B C16 H16C 106(4)

loop_
_geom_bond_atom_site_label_1
_geom_bond_atom_site_label_2
_geom_bond_distance
O1 C2 1.362(4)
O1 C5 1.432(5)
O2 C4 1.364(4)
O2 C9 1.436(4)
O3 C11 1.428(4)
O3 C15 1.425(5)
O4 C16 1.411(5)
O4 C12 1.432(4)
N1 C2 1.259(4)
N1 C1 1.474(4)
N2 C4 1.264(4)
N2 C3 1.465(4)
C1 C4 1.522(4)
C1 C10 1.547(5)
C1 C14 1.555(4)
C2 C3 1.505(5)
C3 C6 1.561(5)
C3 H3A 0.98(4)
C5 H5A 0.91(6)
C5 H5B 0.95(6)
C5 H5C 0.93(8)
C6 C7 1.518(6)
C6 C8 1.519(5)
C6 H6A 0.95(5)
C7 H7A 1.04(5)
C7 H7B 1.01(5)
C7 H7C 1.06(5)
C8 H8A 1.05(4)
C8 H8B 0.93(5)
C8 H8C 1.02(6)
C9 H9A 1.03(4)
C9 H9B 0.92(4)
C9 H9C 0.99(4)
C10 C11 1.527(5)
C10 H10A 0.91(4)
C10 H10B 1.03(5)
C11 C12 1.526(4)
C11 H11A 1.03(4)
C12 C13 1.533(5)
C12 H12A 1.04(3)
C13 C14 1.537(5)
C13 H13A 1.04(4)
C13 H13B 1.04(5)
C14 H14A 0.98(4)
C14 H14B 0.97(5)
C15 H15A 0.98(5)
C15 H15B 0.95(5)
C15 H15C 0.98(4)
C16 H16A 0.90(5)
C16 H16B 1.01(5)
C16 H16C 0.91(5)

loop_
_geom_torsion_atom_site_label_1
_geom_torsion_atom_site_label_2
_geom_torsion_atom_site_label_3
_geom_torsion_atom_site_label_4
_geom_torsion
C2 N1 C1 C4 -5.4(4)
C2 N1 C1 C10 -126.7(3)
C2 N1 C1 C14 114.9(3)
C1 N1 C2 O1 -179.9(3)
C1 N1 C2 C3 0.1(5)
C5 O1 C2 N1 -1.2(5)
C5 O1 C2 C3 178.8(3)
C4 N2 C3 C2 -4.2(4)
C4 N2 C3 C6 121.1(3)
N1 C2 C3 N2 5.3(5)
O1 C2 C3 N2 -174.8(3)
N1 C2 C3 C6 -119.7(4)
O1 C2 C3 C6 60.3(3)
C3 N2 C4 O2 179.7(3)
C3 N2 C4 C1 -1.5(5)
C9 O2 C4 N2 -4.1(4)
C9 O2 C4 C1 176.8(3)
N1 C1 C4 N2 6.6(4)
C10 C1 C4 N2 126.7(3)
C14 C1 C4 N2 -113.1(3)
N1 C1 C4 O2 -174.4(3)
C10 C1 C4 O2 -54.4(3)
C14 C1 C4 O2 65.9(3)
N2 C3 C6 C7 -68.2(4)
C2 C3 C6 C7 57.9(4)
N2 C3 C6 C8 57.2(4)
C2 C3 C6 C8 -176.7(3)
N1 C1 C10 C11 -63.2(3)
C4 C1 C10 C11 174.5(3)
C14 C1 C10 C11 54.3(4)
C15 O3 C11 C12 79.0(4)
C15 O3 C11 C10 -158.7(3)
C1 C10 C11 O3 177.8(2)
C1 C10 C11 C12 -58.7(4)
C16 O4 C12 C11 -171.8(3)
C16 O4 C12 C13 68.4(4)
O3 C11 C12 O4 58.8(3)
C10 C11 C12 O4 -61.4(3)
O3 C11 C12 C13 -179.5(3)
C10 C11 C12 C13 60.2(3)
O4 C12 C13 C14 59.7(4)
C11 C12 C13 C14 -59.8(4)
C12 C13 C14 C1 57.8(4)
N1 C1 C14 C13 63.5(3)
C4 C1 C14 C13 -174.6(3)
C10 C1 C14 C13 -54.0(4)
